data_7015209
loop_
_publ_author_name
'Singh, Neetu'
'Bhattacharya, Subrato'

_publ_section_title
;
 Synthesis and structural studies of an electron deficient hexatitanium
 cluster dication stabilized by novel tritin anions.
;
_journal_issue 12
_journal_name_full 'Dalton transactions (Cambridge, England : 2003)'
_journal_page_first 2707
_journal_page_last 2710
_journal_paper_doi 10.1039/c0dt01353f
_journal_volume 40
_journal_year 2011
_chemical_formula_sum 'C108 H180 Cl12 O16 S20 Sn12 Ti12'
_chemical_formula_weight 4800.20
_chemical_name_common 'TITANIUM CLUSTER'
_chemical_name_systematic
;
?
;
_space_group_IT_number 14
_symmetry_cell_setting monoclinic
_symmetry_space_group_name_Hall '-P 2ybc'
_symmetry_space_group_name_H-M 'P 1 21/c 1'
_atom_sites_solution_hydrogens geom
_atom_sites_solution_primary direct
_atom_sites_solution_secondary difmap
_audit_creation_method SHELXL-97
_cell_angle_alpha 90.000(5)
_cell_angle_beta 114.560(5)
_cell_angle_gamma 90.000(5)
_cell_formula_units_Z 2
_cell_length_a 21.687(5)
_cell_length_b 20.079(5)
_cell_length_c 22.800(5)
_cell_measurement_temperature 293(2)
_cell_volume 9030(4)
_computing_structure_refinement 'SHELXL-97 (Sheldrick, 2008)'
_diffrn_ambient_temperature 293(2)
_diffrn_measured_fraction_theta_full 0.986
_diffrn_measured_fraction_theta_max 0.953
_diffrn_radiation_monochromator graphite
_diffrn_radiation_source 'fine-focus sealed tube'
_diffrn_radiation_type MoK\a
_diffrn_radiation_wavelength 0.71073
_diffrn_reflns_av_R_equivalents 0.1757
_diffrn_reflns_av_sigmaI/netI 0.2237
_diffrn_reflns_limit_h_max 19
_diffrn_reflns_limit_h_min -29
_diffrn_reflns_limit_k_max 24
_diffrn_reflns_limit_k_min -26
_diffrn_reflns_limit_l_max 30
_diffrn_reflns_limit_l_min -29
_diffrn_reflns_number 56900
_diffrn_reflns_theta_full 25.00
_diffrn_reflns_theta_max 28.55
_diffrn_reflns_theta_min 2.06
_exptl_absorpt_coefficient_mu 2.576
_exptl_crystal_density_diffrn 1.765
_exptl_crystal_density_method 'not measured'
_exptl_crystal_F_000 4688
_refine_diff_density_max 0.798
_refine_diff_density_min -0.633
_refine_diff_density_rms 0.118
_refine_ls_extinction_method none
_refine_ls_goodness_of_fit_ref 0.808
_refine_ls_hydrogen_treatment riding-model
_refine_ls_matrix_type full
_refine_ls_number_parameters 653
_refine_ls_number_reflns 21900
_refine_ls_number_restraints 39
_refine_ls_restrained_S_all 0.809
_refine_ls_R_factor_all 0.2260
_refine_ls_R_factor_gt 0.0654
_refine_ls_shift/su_max 1.649
_refine_ls_shift/su_mean 0.122
_refine_ls_structure_factor_coef Fsqd
_refine_ls_weighting_details 'calc w=1/[\s^2^(Fo^2^)+(0.0621P)^2^+0.0000P] where P=(Fo^2^+2Fc^2^)/3'
_refine_ls_weighting_scheme calc
_refine_ls_wR_factor_gt 0.0936
_refine_ls_wR_factor_ref 0.1392
_reflns_number_gt 9048
_reflns_number_total 21900
_reflns_threshold_expression >2\s(I)
_cod_data_source_file c0dt01353f.txt
_cod_data_source_block 22mardm
_cod_original_sg_symbol_H-M P21/c
_cod_database_code 7015209

loop_
_symmetry_equiv_pos_as_xyz
'x, y, z'
'-x, y+1/2, -z+1/2'
'-x, -y, -z'
'x, -y-1/2, z-1/2'

loop_
_atom_site_label
_atom_site_type_symbol
_atom_site_fract_x
_atom_site_fract_y
_atom_site_fract_z
_atom_site_U_iso_or_equiv
_atom_site_adp_type
_atom_site_occupancy
_atom_site_symmetry_multiplicity
_atom_site_calc_flag
_atom_site_refinement_flags
_atom_site_disorder_assembly
_atom_site_disorder_group
Sn1 Sn 0.49779(8) 0.11797(9) 0.36311(9) 0.0891(6) Uani 1 1 d D . .
Sn1' Sn 0.00232(8) 0.11798(9) 0.63686(9) 0.0891(6) Uani 1 1 d . . .
Sn3 Sn 0.62513(8) 0.00074(9) 0.17951(9) 0.0929(6) Uani 1 1 d . . .
Sn3' Sn -0.12506(8) 0.00090(9) 0.82045(10) 0.0928(6) Uani 1 1 d . . .
Sn2 Sn 0.49259(7) -0.00792(8) 0.24198(9) 0.0841(6) Uani 1 1 d D . .
Sn2' Sn 0.00735(7) -0.00802(8) 0.75798(9) 0.0842(6) Uani 1 1 d . . .
Ti4 Ti 0.75017(19) 0.85570(8) 1.0000(2) 0.0452(4) Uani 1 1 d . . .
Ti3 Ti 0.76030(15) 0.74892(17) 1.09641(15) 0.0454(9) Uani 1 1 d . . .
Ti1 Ti 0.7500(2) 0.64347(8) 1.0000(2) 0.0489(4) Uani 1 1 d D . .
Ti2 Ti 0.85719(15) 0.74951(17) 1.03311(16) 0.0462(9) Uani 1 1 d . . .
Ti6 Ti 0.73978(15) 0.74914(17) 0.90370(16) 0.0474(9) Uani 1 1 d . . .
Ti5 Ti 0.64279(14) 0.74952(16) 0.96684(16) 0.0439(9) Uani 1 1 d . . .
Cl1' Cl 0.0247(3) 0.2349(3) 0.6425(4) 0.117(3) Uani 1 1 d . . .
Cl2' Cl -0.0161(3) -0.0278(3) 0.6407(3) 0.107(2) Uani 1 1 d . . .
S2 S 0.4661(4) 0.1051(3) 0.2517(4) 0.113(3) Uani 1 1 d . . .
Cl1 Cl 0.4754(3) 0.2352(3) 0.3577(4) 0.116(3) Uani 1 1 d . . .
Cl2 Cl 0.5159(3) -0.0278(3) 0.3594(3) 0.106(2) Uani 1 1 d . . .
S2' S 0.0337(4) 0.1047(3) 0.7484(3) 0.111(3) Uani 1 1 d . . .
S4' S -0.1090(3) -0.0307(4) 0.7289(3) 0.134(3) Uani 1 1 d . . .
S3 S 0.4809(3) 0.0231(3) 0.1292(3) 0.095(2) Uani 1 1 d . . .
H3 H 0.4363 0.0394 0.0788 0.114 Uiso 1 1 calc R . .
S5' S -0.0959(3) -0.0832(3) 0.8969(4) 0.109(2) Uani 1 1 d . . .
H5' H -0.1124 -0.1360 0.8703 0.163 Uiso 1 1 calc R . .
S3' S 0.0194(3) 0.0228(3) 0.8710(3) 0.094(2) Uani 1 1 d . . .
H3' H 0.0641 0.0388 0.9214 0.113 Uiso 1 1 calc R . .
S4 S 0.6087(3) -0.0312(4) 0.2713(3) 0.139(3) Uani 1 1 d . . .
Cl3 Cl 0.7440(3) -0.0217(4) 0.2265(4) 0.138(3) Uani 1 1 d . . .
S1' S 0.0862(3) 0.0875(4) 0.6044(4) 0.119(3) Uani 1 1 d . . .
H1' H 0.1207 0.1350 0.6068 0.179 Uiso 1 1 calc R . .
S5 S 0.5956(3) -0.0831(3) 0.1038(4) 0.109(2) Uani 1 1 d . . .
H5 H 0.6304 -0.1310 0.1266 0.163 Uiso 1 1 calc R . .
O8 O 0.8067(5) 0.8111(5) 0.9633(5) 0.044(3) Uani 1 1 d . . .
O6 O 0.6937(5) 0.6874(5) 1.0365(5) 0.047(3) Uani 1 1 d . . .
Cl3' Cl -0.2432(3) -0.0220(4) 0.7738(4) 0.138(3) Uani 1 1 d . . .
O4 O 0.8068(5) 0.6874(5) 0.9638(5) 0.046(3) Uani 1 1 d . . .
S1 S 0.4138(4) 0.0876(4) 0.3949(4) 0.120(3) Uani 1 1 d . . .
H1 H 0.4114 0.1272 0.4333 0.180 Uiso 1 1 calc R . .
O7 O 0.6824(5) 0.8112(5) 0.9252(5) 0.047(3) Uani 1 1 d . . .
O2 O 0.6943(5) 0.8106(5) 1.0366(5) 0.046(3) Uani 1 1 d . . .
O1 O 0.8192(4) 0.8106(5) 1.0755(5) 0.042(3) Uani 1 1 d . . .
O5 O 0.8185(4) 0.6872(5) 1.0751(5) 0.045(3) Uani 1 1 d . . .
O3 O 0.6820(5) 0.6868(5) 0.9250(5) 0.050(3) Uani 1 1 d . . .
C17 C 0.7719(16) 0.5427(10) 0.9629(18) 0.150(15) Uani 1 1 d D . .
H17 H 0.7895 0.5415 0.9321 0.180 Uiso 1 1 calc R . .
C15 C 0.7004(13) 0.5432(11) 1.0088(12) 0.109(8) Uani 1 1 d D . .
H15 H 0.6609 0.5439 1.0155 0.131 Uiso 1 1 calc R . .
C18 C 0.9536(10) 0.7576(18) 1.0143(11) 0.093(9) Uani 1 1 d . . .
H18 H 0.9491 0.7641 0.9723 0.112 Uiso 1 1 calc R . .
C33 C 0.5459(9) 0.7504(10) 0.9898(11) 0.086(4) Uani 1 1 d D . .
H33 H 0.5489 0.7508 1.0317 0.103 Uiso 1 1 calc R . .
C42 C 0.7701(7) 0.7908(8) 0.8239(6) 0.071(2) Uani 1 1 d D . .
H42 H 0.8017 0.8249 0.8324 0.085 Uiso 1 1 calc R . .
C29 C 0.786(3) 0.9555(14) 0.978(3) 0.17(2) Uani 1 1 d . . .
H29 H 0.8168 0.9561 0.9589 0.204 Uiso 1 1 calc R . .
C21 C 0.9641(7) 0.7792(16) 1.1111(10) 0.096(9) Uani 1 1 d . . .
H21 H 0.9689 0.8013 1.1487 0.115 Uiso 1 1 calc R . .
C26 C 0.7586(7) 0.8049(8) 1.1844(6) 0.074(2) Uani 1 1 d D . .
H26 H 0.7497 0.8504 1.1821 0.089 Uiso 1 1 calc R . .
C22 C 0.9572(8) 0.8060(10) 1.0541(16) 0.096(8) Uani 1 1 d . . .
H22 H 0.9553 0.8513 1.0448 0.116 Uiso 1 1 calc R . .
C28 C 0.8022(12) 0.9550(11) 1.042(2) 0.140(15) Uani 1 1 d . . .
H28 H 0.8452 0.9542 1.0759 0.169 Uiso 1 1 calc R . .
C31 C 0.6962(12) 0.9570(10) 0.9906(15) 0.098(8) Uani 1 1 d . . .
H31 H 0.6508 0.9589 0.9834 0.117 Uiso 1 1 calc R . .
C25 C 0.7112(8) 0.7547(8) 1.1693(7) 0.074(2) Uani 1 1 d D . .
H25 H 0.6647 0.7607 1.1551 0.089 Uiso 1 1 calc R . .
C34 C 0.5433(8) 0.8057(11) 0.9523(10) 0.086(4) Uani 1 1 d D . .
H34 H 0.5459 0.8498 0.9657 0.103 Uiso 1 1 calc R . .
C36 C 0.5364(8) 0.7143(10) 0.8921(10) 0.086(4) Uani 1 1 d D . .
H36 H 0.5328 0.6864 0.8583 0.103 Uiso 1 1 calc R . .
C40 C 0.7237(7) 0.6891(8) 0.8114(6) 0.071(2) Uani 1 1 d D . .
H40 H 0.7180 0.6431 0.8103 0.085 Uiso 1 1 calc R . .
C32 C 0.7451(15) 0.9559(10) 1.0461(12) 0.098(8) Uani 1 1 d . . .
H32 H 0.7400 0.9557 1.0846 0.118 Uiso 1 1 calc R . .
C19 C 0.9570(11) 0.6999(17) 1.0402(19) 0.140(15) Uani 1 1 d . . .
H19 H 0.9560 0.6588 1.0210 0.168 Uiso 1 1 calc R . .
C30 C 0.717(3) 0.9552(12) 0.9458(12) 0.145(16) Uani 1 1 d . . .
H30 H 0.6908 0.9540 0.9016 0.174 Uiso 1 1 calc R . .
C20 C 0.9623(9) 0.7103(13) 1.1002(15) 0.094(8) Uani 1 1 d . . .
H20 H 0.9644 0.6774 1.1297 0.113 Uiso 1 1 calc R . .
C38 C 0.7008(7) 0.7984(8) 0.8032(6) 0.071(2) Uani 1 1 d D . .
H38 H 0.6774 0.8385 0.7962 0.085 Uiso 1 1 calc R . .
C16 C 0.7047(10) 0.5421(9) 0.9513(9) 0.079(6) Uani 1 1 d D . .
H16 H 0.6684 0.5412 0.9109 0.095 Uiso 1 1 calc R . .
C24 C 0.7441(7) 0.6939(8) 1.1787(6) 0.074(2) Uani 1 1 d D . .
H24 H 0.7237 0.6521 1.1711 0.089 Uiso 1 1 calc R . .
C35 C 0.5362(8) 0.7850(10) 0.8916(10) 0.086(4) Uani 1 1 d D . .
H35 H 0.5322 0.8123 0.8572 0.103 Uiso 1 1 calc R . .
C13 C 0.8085(12) 0.5452(10) 1.028(2) 0.22(3) Uani 1 1 d D . .
H13 H 0.8553 0.5478 1.0515 0.264 Uiso 1 1 calc R . .
C27 C 0.8213(7) 0.7759(8) 1.2035(7) 0.074(2) Uani 1 1 d D . .
H27 H 0.8624 0.7980 1.2158 0.089 Uiso 1 1 calc R . .
C39 C 0.6735(8) 0.7364(7) 0.7950(7) 0.071(2) Uani 1 1 d D . .
H39 H 0.6274 0.7273 0.7804 0.085 Uiso 1 1 calc R . .
C23 C 0.8119(7) 0.7067(8) 1.2011(6) 0.074(2) Uani 1 1 d D . .
H23 H 0.8460 0.6749 1.2128 0.089 Uiso 1 1 calc R . .
C37 C 0.5431(8) 0.6949(11) 0.9531(9) 0.086(4) Uani 1 1 d D . .
H37 H 0.5453 0.6510 0.9670 0.103 Uiso 1 1 calc R . .
C41 C 0.7840(8) 0.7230(7) 0.8297(7) 0.071(2) Uani 1 1 d D . .
H41 H 0.8268 0.7038 0.8435 0.085 Uiso 1 1 calc R . .
C14 C 0.761(2) 0.5431(11) 1.0515(11) 0.168(17) Uani 1 1 d D . .
H14 H 0.7709 0.5416 1.0954 0.202 Uiso 1 1 calc R . .
C1' C -0.0977(8) 0.1185(11) 0.5644(9) 0.115(8) Uani 1 1 d D . .
H1'1 H -0.1197 0.0775 0.5673 0.138 Uiso 1 1 calc R . .
H1'2 H -0.1221 0.1550 0.5729 0.138 Uiso 1 1 calc R . .
C2' C -0.1036(12) 0.1254(19) 0.4965(10) 0.208(16) Uani 1 1 d D . .
H2'1 H -0.0812 0.1665 0.4943 0.250 Uiso 1 1 calc R . .
H2'2 H -0.0781 0.0893 0.4890 0.250 Uiso 1 1 calc R . .
C3' C -0.1697(13) 0.1258(14) 0.4440(15) 0.30(3) Uani 1 1 d D . .
H3'1 H -0.1967 0.1615 0.4499 0.361 Uiso 1 1 calc R . .
H3'2 H -0.1925 0.0840 0.4428 0.361 Uiso 1 1 calc R . .
C4' C -0.163(2) 0.136(3) 0.3805(18) 0.39(4) Uani 1 1 d D . .
H4'1 H -0.2069 0.1395 0.3457 0.587 Uiso 0.50 1 calc PR . .
H4'2 H -0.1391 0.0986 0.3730 0.587 Uiso 0.50 1 calc PR . .
H4'3 H -0.1375 0.1760 0.3829 0.587 Uiso 0.50 1 calc PR . .
H4'4 H -0.1155 0.1366 0.3887 0.587 Uiso 0.50 1 calc PR . .
H4'5 H -0.1832 0.1774 0.3614 0.587 Uiso 0.50 1 calc PR . .
H4'6 H -0.1848 0.1001 0.3515 0.587 Uiso 0.50 1 calc PR . .
C5' C 0.0897(18) -0.0749(19) 0.800(2) 0.289(13) Uani 1 1 d D . .
H5'1 H 0.1278 -0.0559 0.7935 0.346 Uiso 1 1 calc R . .
H5'2 H 0.1021 -0.0756 0.8456 0.346 Uiso 1 1 calc R . .
C9' C -0.128(2) 0.103(2) 0.855(2) 0.235(13) Uani 1 1 d . . .
H9'1 H -0.0875 0.1278 0.8593 0.281 Uiso 1 1 calc R . .
H9'2 H -0.1675 0.1270 0.8246 0.281 Uiso 1 1 calc R . .
C11' C -0.137(2) 0.1524(18) 1.0074(18) 0.235(13) Uani 1 1 d D . .
H11A H -0.1478 0.1933 1.0228 0.352 Uiso 1 1 calc R . .
H11B H -0.0934 0.1370 1.0373 0.352 Uiso 1 1 calc R . .
H11C H -0.1707 0.1195 1.0033 0.352 Uiso 1 1 calc R . .
C12' C -0.136(2) 0.1640(19) 0.9429(18) 0.235(13) Uani 1 1 d D . .
H12A H -0.1768 0.1867 0.9143 0.281 Uiso 1 1 calc R . .
H12B H -0.0971 0.1912 0.9476 0.281 Uiso 1 1 calc R . .
C1 C 0.5983(15) 0.118(2) 0.4351(13) 0.232(11) Uani 1 1 d D . .
H1A H 0.6198 0.0762 0.4328 0.278 Uiso 1 1 calc R . .
H1B H 0.6233 0.1536 0.4262 0.278 Uiso 1 1 calc R . .
C2 C 0.6027(13) 0.126(2) 0.5013(9) 0.232(11) Uani 1 1 d D . .
H2A H 0.5825 0.0871 0.5111 0.278 Uiso 1 1 calc R . .
H2B H 0.5743 0.1639 0.5005 0.278 Uiso 1 1 calc R . .
C3 C 0.6712(11) 0.1368(18) 0.5574(12) 0.232(11) Uani 1 1 d D . .
H3A H 0.6859 0.1824 0.5571 0.278 Uiso 1 1 calc R . .
H3B H 0.7045 0.1075 0.5528 0.278 Uiso 1 1 calc R . .
C8 C 0.357(2) -0.2471(19) 0.230(2) 0.278(14) Uani 1 1 d . . .
H8A H 0.3189 -0.2742 0.2042 0.417 Uiso 1 1 calc R . .
H8B H 0.3536 -0.2361 0.2699 0.417 Uiso 1 1 calc R . .
H8C H 0.3981 -0.2713 0.2398 0.417 Uiso 1 1 calc R . .
C6' C 0.0829(17) -0.1435(18) 0.778(2) 0.289(13) Uani 1 1 d D . .
H6'1 H 0.0694 -0.1439 0.7316 0.346 Uiso 1 1 calc R . .
H6'2 H 0.0471 -0.1645 0.7862 0.346 Uiso 1 1 calc R . .
C7' C 0.1481(17) -0.1849(19) 0.8104(19) 0.289(13) Uani 1 1 d D . .
H7'1 H 0.1878 -0.1582 0.8169 0.346 Uiso 1 1 calc R . .
H7'2 H 0.1524 -0.2017 0.8518 0.346 Uiso 1 1 calc R . .
C8' C 0.1405(19) -0.242(2) 0.7638(19) 0.289(13) Uani 1 1 d D . .
H8'1 H 0.1778 -0.2723 0.7830 0.433 Uiso 1 1 calc R . .
H8'2 H 0.1402 -0.2245 0.7245 0.433 Uiso 1 1 calc R . .
H8'3 H 0.0988 -0.2650 0.7547 0.433 Uiso 1 1 calc R . .
C10' C -0.131(2) 0.095(2) 0.915(2) 0.235(13) Uani 1 1 d . . .
H10A H -0.0907 0.0723 0.9448 0.281 Uiso 1 1 calc R . .
H10B H -0.1702 0.0688 0.9101 0.281 Uiso 1 1 calc R . .
C5 C 0.413(2) -0.1350(17) 0.223(2) 0.278(14) Uani 1 1 d D . .
H5A H 0.4183 -0.1266 0.2666 0.334 Uiso 1 1 calc R . .
H5B H 0.4542 -0.1574 0.2265 0.334 Uiso 1 1 calc R . .
C6 C 0.4138(18) -0.0785(18) 0.199(2) 0.278(14) Uani 1 1 d D . .
H6A H 0.3719 -0.0565 0.1932 0.334 Uiso 1 1 calc R . .
H6B H 0.4109 -0.0866 0.1556 0.334 Uiso 1 1 calc R . .
C7 C 0.3571(19) -0.1853(19) 0.195(2) 0.278(14) Uani 1 1 d . . .
H7A H 0.3150 -0.1623 0.1869 0.334 Uiso 1 1 calc R . .
H7B H 0.3553 -0.1986 0.1536 0.334 Uiso 1 1 calc R . .
C9 C 0.6296(18) 0.0968(17) 0.0849(15) 0.236(12) Uani 1 1 d D . .
H9A H 0.5910 0.0703 0.0575 0.283 Uiso 1 1 calc R . .
H9B H 0.6699 0.0719 0.0901 0.283 Uiso 1 1 calc R . .
C10 C 0.6280(18) 0.1009(16) 0.1500(16) 0.236(12) Uani 1 1 d D . .
H10C H 0.5881 0.1251 0.1473 0.283 Uiso 1 1 calc R . .
H10D H 0.6680 0.1235 0.1805 0.283 Uiso 1 1 calc R . .
C11 C 0.6292(18) 0.1582(16) 0.0490(16) 0.236(12) Uani 1 1 d D . .
H11D H 0.5848 0.1785 0.0356 0.283 Uiso 1 1 calc R . .
H11E H 0.6618 0.1887 0.0790 0.283 Uiso 1 1 calc R . .
C12 C 0.6442(17) 0.1537(15) -0.0092(16) 0.236(12) Uani 1 1 d D . .
H12C H 0.6364 0.1963 -0.0303 0.354 Uiso 1 1 calc R . .
H12D H 0.6152 0.1211 -0.0384 0.354 Uiso 1 1 calc R . .
H12E H 0.6907 0.1411 0.0037 0.354 Uiso 1 1 calc R . .
C4 C 0.6662(13) 0.1223(19) 0.6223(11) 0.232(11) Uani 1 1 d D . .
H4A H 0.7101 0.1271 0.6572 0.348 Uiso 1 1 calc R . .
H4B H 0.6502 0.0776 0.6218 0.348 Uiso 1 1 calc R . .
H4C H 0.6352 0.1531 0.6278 0.348 Uiso 1 1 calc R . .

loop_
_atom_site_aniso_label
_atom_site_aniso_U_11
_atom_site_aniso_U_22
_atom_site_aniso_U_33
_atom_site_aniso_U_23
_atom_site_aniso_U_13
_atom_site_aniso_U_12
Sn1 0.0865(12) 0.1038(14) 0.0774(15) 0.0031(11) 0.0345(10) 0.0330(10)
Sn1' 0.0866(12) 0.1023(14) 0.0775(15) -0.0024(11) 0.0334(10) -0.0327(10)
Sn3 0.0949(12) 0.0919(14) 0.0893(16) -0.0098(12) 0.0357(10) 0.0284(10)
Sn3' 0.0948(12) 0.0895(14) 0.0896(16) 0.0098(11) 0.0337(10) -0.0292(10)
Sn2 0.0930(12) 0.0811(12) 0.0702(14) 0.0074(10) 0.0260(9) 0.0279(9)
Sn2' 0.0918(12) 0.0810(12) 0.0715(14) -0.0082(10) 0.0258(9) -0.0284(9)
Ti4 0.0535(9) 0.0463(9) 0.0399(9) -0.001(3) 0.0235(7) 0.000(2)
Ti3 0.055(2) 0.056(2) 0.026(2) 0.0000(19) 0.0176(16) -0.0029(17)
Ti1 0.0573(9) 0.0432(9) 0.0392(9) 0.001(3) 0.0130(7) 0.001(2)
Ti2 0.048(2) 0.056(2) 0.035(2) -0.004(2) 0.0175(16) -0.0008(17)
Ti6 0.056(2) 0.057(2) 0.030(2) -0.001(2) 0.0195(16) 0.0006(18)
Ti5 0.0458(19) 0.052(2) 0.034(2) 0.002(2) 0.0169(16) -0.0021(17)
Cl1' 0.132(5) 0.107(5) 0.103(6) 0.007(5) 0.042(4) -0.039(4)
Cl2' 0.130(5) 0.105(5) 0.081(6) -0.026(4) 0.039(4) -0.037(4)
S2 0.163(6) 0.099(5) 0.087(6) 0.024(5) 0.063(5) 0.064(5)
Cl1 0.130(5) 0.103(5) 0.110(7) -0.002(5) 0.045(5) 0.037(4)
Cl2 0.139(5) 0.106(5) 0.078(6) 0.028(4) 0.049(4) 0.035(4)
S2' 0.174(7) 0.094(5) 0.080(6) -0.027(4) 0.068(5) -0.067(5)
S4' 0.112(5) 0.217(9) 0.064(6) -0.017(6) 0.026(4) -0.095(5)
S3 0.088(4) 0.132(6) 0.054(5) 0.015(4) 0.019(3) 0.045(4)
S5' 0.123(5) 0.109(6) 0.103(7) 0.025(5) 0.055(5) -0.019(4)
S3' 0.087(4) 0.127(6) 0.059(5) -0.007(4) 0.022(3) -0.041(4)
S4 0.120(6) 0.221(9) 0.066(6) 0.015(6) 0.029(4) 0.100(6)
Cl3 0.087(4) 0.134(6) 0.177(9) -0.016(6) 0.038(5) 0.030(4)
S1' 0.115(5) 0.142(6) 0.123(7) 0.006(6) 0.073(5) -0.021(5)
S5 0.119(5) 0.113(6) 0.105(7) -0.028(5) 0.057(5) 0.019(4)
O8 0.051(6) 0.053(8) 0.028(8) -0.001(7) 0.016(5) 0.000(6)
O6 0.047(6) 0.062(8) 0.032(8) 0.003(7) 0.015(5) -0.008(6)
Cl3' 0.086(4) 0.145(7) 0.164(8) 0.016(6) 0.032(4) -0.028(4)
O4 0.058(7) 0.050(8) 0.034(8) -0.007(7) 0.023(6) 0.014(6)
S1 0.119(5) 0.150(7) 0.122(8) -0.013(6) 0.080(5) 0.012(5)
O7 0.054(7) 0.056(8) 0.035(9) 0.004(7) 0.022(6) 0.010(6)
O2 0.052(7) 0.057(8) 0.035(8) 0.000(7) 0.023(6) 0.009(6)
O1 0.046(6) 0.048(8) 0.029(8) 0.001(6) 0.014(5) 0.000(6)
O5 0.048(6) 0.053(8) 0.029(8) 0.001(6) 0.011(5) -0.005(6)
O3 0.060(7) 0.048(8) 0.034(9) 0.001(7) 0.013(6) -0.008(6)
C17 0.24(3) 0.024(11) 0.31(4) -0.05(2) 0.24(3) -0.033(16)
C15 0.15(2) 0.088(17) 0.106(18) -0.019(15) 0.072(17) -0.046(15)
C18 0.058(10) 0.19(3) 0.051(10) 0.012(17) 0.042(8) -0.024(16)
C33 0.058(5) 0.114(9) 0.072(7) 0.000(7) 0.014(5) 0.000(6)
C42 0.090(5) 0.098(6) 0.033(4) 0.002(4) 0.033(3) 0.000(4)
C29 0.28(4) 0.044(14) 0.34(6) 0.01(3) 0.29(5) -0.02(2)
C21 0.026(7) 0.21(3) 0.043(10) -0.046(13) 0.004(7) 0.000(10)
C26 0.089(5) 0.109(6) 0.030(4) 0.006(4) 0.030(3) -0.008(5)
C22 0.052(9) 0.050(10) 0.16(2) -0.023(13) 0.022(12) -0.019(8)
C28 0.044(12) 0.041(12) 0.26(4) -0.01(2) -0.015(16) -0.011(9)
C31 0.100(17) 0.049(13) 0.12(2) 0.007(14) 0.021(16) 0.017(10)
C25 0.089(5) 0.109(6) 0.030(4) 0.006(4) 0.030(3) -0.008(5)
C34 0.058(5) 0.114(9) 0.072(7) 0.000(7) 0.014(5) 0.000(6)
C36 0.058(5) 0.114(9) 0.072(7) 0.000(7) 0.014(5) 0.000(6)
C40 0.090(5) 0.098(6) 0.033(4) 0.002(4) 0.033(3) 0.000(4)
C32 0.16(2) 0.060(14) 0.053(16) -0.003(11) 0.028(14) 0.026(14)
C19 0.058(11) 0.15(3) 0.20(3) -0.13(3) 0.044(18) -0.014(14)
C30 0.32(5) 0.051(14) 0.038(13) 0.021(11) 0.05(2) 0.02(2)
C20 0.050(9) 0.082(14) 0.13(2) 0.069(14) 0.022(11) 0.022(10)
C38 0.090(5) 0.098(6) 0.033(4) 0.002(4) 0.033(3) 0.000(4)
C16 0.095(14) 0.062(13) 0.049(12) -0.017(9) -0.001(9) -0.028(10)
C24 0.089(5) 0.109(6) 0.030(4) 0.006(4) 0.030(3) -0.008(5)
C35 0.058(5) 0.114(9) 0.072(7) 0.000(7) 0.014(5) 0.000(6)
C13 0.076(14) 0.033(13) 0.43(7) -0.03(3) -0.02(3) 0.006(11)
C27 0.089(5) 0.109(6) 0.030(4) 0.006(4) 0.030(3) -0.008(5)
C39 0.090(5) 0.098(6) 0.033(4) 0.002(4) 0.033(3) 0.000(4)
C23 0.089(5) 0.109(6) 0.030(4) 0.006(4) 0.030(3) -0.008(5)
C37 0.058(5) 0.114(9) 0.072(7) 0.000(7) 0.014(5) 0.000(6)
C41 0.090(5) 0.098(6) 0.033(4) 0.002(4) 0.033(3) 0.000(4)
C14 0.31(4) 0.045(15) 0.049(14) 0.011(11) -0.02(2) -0.04(2)
C1' 0.073(11) 0.116(15) 0.114(18) 0.015(13) -0.003(10) -0.051(10)
C2' 0.15(2) 0.32(4) 0.085(19) 0.04(2) -0.019(15) -0.11(2)
C3' 0.21(3) 0.15(2) 0.28(4) 0.14(3) -0.16(3) -0.07(2)
C4' 0.43(7) 0.55(10) 0.14(4) 0.15(5) 0.06(4) 0.14(6)
C5' 0.24(2) 0.29(3) 0.22(3) -0.03(2) -0.015(18) 0.08(2)
C9' 0.270(16) 0.136(16) 0.32(4) 0.00(3) 0.14(3) -0.054(14)
C11' 0.270(16) 0.136(16) 0.32(4) 0.00(3) 0.14(3) -0.054(14)
C12' 0.270(16) 0.136(16) 0.32(4) 0.00(3) 0.14(3) -0.054(14)
C1 0.175(14) 0.271(19) 0.17(2) 0.05(2) -0.005(14) 0.053(13)
C2 0.175(14) 0.271(19) 0.17(2) 0.05(2) -0.005(14) 0.053(13)
C3 0.175(14) 0.271(19) 0.17(2) 0.05(2) -0.005(14) 0.053(13)
C8 0.27(2) 0.21(3) 0.25(3) 0.00(2) 0.01(2) -0.12(2)
C6' 0.24(2) 0.29(3) 0.22(3) -0.03(2) -0.015(18) 0.08(2)
C7' 0.24(2) 0.29(3) 0.22(3) -0.03(2) -0.015(18) 0.08(2)
C8' 0.24(2) 0.29(3) 0.22(3) -0.03(2) -0.015(18) 0.08(2)
C10' 0.270(16) 0.136(16) 0.32(4) 0.00(3) 0.14(3) -0.054(14)
C5 0.27(2) 0.21(3) 0.25(3) 0.00(2) 0.01(2) -0.12(2)
C6 0.27(2) 0.21(3) 0.25(3) 0.00(2) 0.01(2) -0.12(2)
C7 0.27(2) 0.21(3) 0.25(3) 0.00(2) 0.01(2) -0.12(2)
C9 0.245(16) 0.140(14) 0.39(4) 0.06(2) 0.20(2) 0.064(13)
C10 0.245(16) 0.140(14) 0.39(4) 0.06(2) 0.20(2) 0.064(13)
C11 0.245(16) 0.140(14) 0.39(4) 0.06(2) 0.20(2) 0.064(13)
C12 0.245(16) 0.140(14) 0.39(4) 0.06(2) 0.20(2) 0.064(13)
C4 0.175(14) 0.271(19) 0.17(2) 0.05(2) -0.005(14) 0.053(13)

loop_
_atom_type_symbol
_atom_type_description
_atom_type_scat_dispersion_real
_atom_type_scat_dispersion_imag
_atom_type_scat_source
C C 0.0033 0.0016 'International Tables Vol C Tables 4.2.6.8 and 6.1.1.4'
H H 0.0000 0.0000 'International Tables Vol C Tables 4.2.6.8 and 6.1.1.4'
O O 0.0106 0.0060 'International Tables Vol C Tables 4.2.6.8 and 6.1.1.4'
S S 0.1246 0.1234 'International Tables Vol C Tables 4.2.6.8 and 6.1.1.4'
Cl Cl 0.1484 0.1585 'International Tables Vol C Tables 4.2.6.8 and 6.1.1.4'
Ti Ti 0.2776 0.4457 'International Tables Vol C Tables 4.2.6.8 and 6.1.1.4'
Sn Sn -0.6537 1.4246 'International Tables Vol C Tables 4.2.6.8 and 6.1.1.4'

loop_
_geom_angle_atom_site_label_1
_geom_angle_atom_site_label_2
_geom_angle_atom_site_label_3
_geom_angle
_geom_angle_site_symmetry_1
_geom_angle_site_symmetry_3
_geom_angle_publ_flag
C1 Sn1 S1 116.8(9) . . ?
C1 Sn1 S2 125.6(8) . . ?
S1 Sn1 S2 113.3(3) . . ?
C1 Sn1 Cl1 99.3(11) . . ?
S1 Sn1 Cl1 96.1(3) . . ?
S2 Sn1 Cl1 95.2(3) . . ?
C1' Sn1' S1' 116.1(7) . . ?
C1' Sn1' S2' 126.0(6) . . ?
S1' Sn1' S2' 113.7(3) . . ?
C1' Sn1' Cl1' 99.0(6) . . ?
S1' Sn1' Cl1' 96.2(3) . . ?
S2' Sn1' Cl1' 95.3(3) . . ?
C10 Sn3 S5 119.3(9) . . ?
C10 Sn3 S4 125.0(8) . . ?
S5 Sn3 S4 111.6(3) . . ?
C10 Sn3 Cl3 98.8(10) . . ?
S5 Sn3 Cl3 96.4(3) . . ?
S4 Sn3 Cl3 94.8(3) . . ?
C10 Sn3 S3 84.0(9) . . ?
S5 Sn3 S3 84.1(2) . . ?
S4 Sn3 S3 81.8(2) . . ?
Cl3 Sn3 S3 176.4(3) . . ?
C9' Sn3' S5' 116.9(12) . . ?
C9' Sn3' S4' 127.0(12) . . ?
S5' Sn3' S4' 112.2(3) . . ?
C9' Sn3' Cl3' 98.9(11) . . ?
S5' Sn3' Cl3' 95.9(3) . . ?
S4' Sn3' Cl3' 94.7(3) . . ?
C9' Sn3' S3' 84.4(11) . . ?
S5' Sn3' S3' 84.2(2) . . ?
S4' Sn3' S3' 81.8(2) . . ?
Cl3' Sn3' S3' 176.2(3) . . ?
C6 Sn2 S4 123.7(14) . . ?
C6 Sn2 S2 120.2(13) . . ?
S4 Sn2 S2 115.7(3) . . ?
C6 Sn2 Cl2 98.9(14) . . ?
S4 Sn2 Cl2 87.1(2) . . ?
S2 Sn2 Cl2 90.1(2) . . ?
C6 Sn2 S3 88.3(14) . . ?
S4 Sn2 S3 88.9(2) . . ?
S2 Sn2 S3 86.2(2) . . ?
Cl2 Sn2 S3 172.8(2) . . ?
C5' Sn2' S2' 117.2(12) . . ?
C5' Sn2' S4' 127.2(13) . . ?
S2' Sn2' S4' 115.3(3) . . ?
C5' Sn2' Cl2' 97.8(12) . . ?
S2' Sn2' Cl2' 90.2(2) . . ?
S4' Sn2' Cl2' 87.2(2) . . ?
C5' Sn2' S3' 89.3(12) . . ?
S2' Sn2' S3' 86.2(2) . . ?
S4' Sn2' S3' 88.9(2) . . ?
Cl2' Sn2' S3' 172.9(2) . . ?
O7 Ti4 O2 77.6(5) . . ?
O7 Ti4 O8 78.1(4) . . ?
O2 Ti4 O8 125.3(2) . . ?
O7 Ti4 O1 125.3(2) . . ?
O2 Ti4 O1 78.2(4) . . ?
O8 Ti4 O1 77.3(4) . . ?
O7 Ti4 C29 114.3(18) . . ?
O2 Ti4 C29 146.2(8) . . ?
O8 Ti4 C29 88.5(8) . . ?
O1 Ti4 C29 113.0(18) . . ?
O7 Ti4 C32 130.0(8) . . ?
O2 Ti4 C32 93.2(8) . . ?
O8 Ti4 C32 138.8(9) . . ?
O1 Ti4 C32 99.6(7) . . ?
C29 Ti4 C32 54.4(10) . . ?
O7 Ti4 C28 145.8(9) . . ?
O2 Ti4 C28 120.5(14) . . ?
O8 Ti4 C28 106.8(12) . . ?
O1 Ti4 C28 88.3(8) . . ?
C29 Ti4 C28 34.6(11) . . ?
C32 Ti4 C28 32.4(9) . . ?
O7 Ti4 C30 88.5(9) . . ?
O2 Ti4 C30 121.2(14) . . ?
O8 Ti4 C30 106.2(13) . . ?
O1 Ti4 C30 145.4(11) . . ?
C29 Ti4 C30 34.8(11) . . ?
C32 Ti4 C30 54.5(7) . . ?
C28 Ti4 C30 57.4(10) . . ?
O7 Ti4 C31 98.9(7) . . ?
O2 Ti4 C31 93.9(8) . . ?
O8 Ti4 C31 138.0(9) . . ?
O1 Ti4 C31 131.1(8) . . ?
C29 Ti4 C31 54.1(10) . . ?
C32 Ti4 C31 32.0(7) . . ?
C28 Ti4 C31 54.3(7) . . ?
C30 Ti4 C31 32.0(10) . . ?
O7 Ti4 Ti6 39.9(3) . . ?
O2 Ti4 Ti6 96.3(3) . . ?
O8 Ti4 Ti6 40.1(3) . . ?
O1 Ti4 Ti6 96.3(3) . . ?
C29 Ti4 Ti6 113.0(12) . . ?
C32 Ti4 Ti6 162.8(6) . . ?
C28 Ti4 Ti6 143.0(13) . . ?
C30 Ti4 Ti6 108.3(7) . . ?
C31 Ti4 Ti6 132.6(8) . . ?
O7 Ti4 Ti2 96.7(3) . . ?
O2 Ti4 Ti2 96.6(3) . . ?
O8 Ti4 Ti2 39.7(3) . . ?
O1 Ti4 Ti2 39.5(3) . . ?
C29 Ti4 Ti2 112.2(11) . . ?
C32 Ti4 Ti2 133.3(7) . . ?
C28 Ti4 Ti2 108.5(6) . . ?
C30 Ti4 Ti2 141.9(14) . . ?
C31 Ti4 Ti2 162.8(6) . . ?
Ti6 Ti4 Ti2 59.63(10) . . ?
O7 Ti4 Ti5 39.8(4) . . ?
O2 Ti4 Ti5 39.5(3) . . ?
O8 Ti4 Ti5 97.1(3) . . ?
O1 Ti4 Ti5 97.0(3) . . ?
C29 Ti4 Ti5 150.0(18) . . ?
C32 Ti4 Ti5 123.8(8) . . ?
C28 Ti4 Ti5 156.1(11) . . ?
C30 Ti4 Ti5 116.2(12) . . ?
C31 Ti4 Ti5 106.9(6) . . ?
Ti6 Ti4 Ti5 59.84(11) . . ?
Ti2 Ti4 Ti5 89.81(6) . . ?
O2 Ti3 O6 78.4(4) . . ?
O2 Ti3 O5 125.8(5) . . ?
O6 Ti3 O5 78.1(4) . . ?
O2 Ti3 O1 78.1(4) . . ?
O6 Ti3 O1 126.2(5) . . ?
O5 Ti3 O1 77.9(5) . . ?
O2 Ti3 C27 121.4(5) . . ?
O6 Ti3 C27 144.9(5) . . ?
O5 Ti3 C27 105.3(5) . . ?
O1 Ti3 C27 88.0(5) . . ?
O2 Ti3 C26 91.5(5) . . ?
O6 Ti3 C26 129.7(5) . . ?
O5 Ti3 C26 139.7(5) . . ?
O1 Ti3 C26 98.6(5) . . ?
C27 Ti3 C26 34.6(4) . . ?
O2 Ti3 C25 92.7(5) . . ?
O6 Ti3 C25 96.1(5) . . ?
O5 Ti3 C25 137.8(5) . . ?
O1 Ti3 C25 132.6(5) . . ?
C27 Ti3 C25 57.4(5) . . ?
C26 Ti3 C25 34.6(4) . . ?
O2 Ti3 C24 123.5(5) . . ?
O6 Ti3 C24 87.0(5) . . ?
O5 Ti3 C24 103.1(5) . . ?
O1 Ti3 C24 145.4(5) . . ?
C27 Ti3 C24 58.0(5) . . ?
C26 Ti3 C24 57.9(6) . . ?
C25 Ti3 C24 34.7(4) . . ?
O2 Ti3 C23 147.6(5) . . ?
O6 Ti3 C23 112.6(5) . . ?
O5 Ti3 C23 86.5(5) . . ?
O1 Ti3 C23 113.1(5) . . ?
C27 Ti3 C23 35.1(4) . . ?
C26 Ti3 C23 57.5(6) . . ?
C25 Ti3 C23 56.8(5) . . ?
C24 Ti3 C23 34.1(4) . . ?
O2 Ti3 Ti1 97.2(3) . . ?
O6 Ti3 Ti1 39.9(3) . . ?
O5 Ti3 Ti1 39.9(3) . . ?
O1 Ti3 Ti1 97.2(4) . . ?
C27 Ti3 Ti1 141.1(4) . . ?
C26 Ti3 Ti1 163.2(4) . . ?
C25 Ti3 Ti1 130.2(4) . . ?
C24 Ti3 Ti1 105.4(4) . . ?
C23 Ti3 Ti1 110.6(4) . . ?
O2 Ti3 Ti5 39.9(3) . . ?
O6 Ti3 Ti5 40.2(3) . . ?
O5 Ti3 Ti5 97.4(3) . . ?
O1 Ti3 Ti5 97.4(3) . . ?
C27 Ti3 Ti5 157.2(4) . . ?
C26 Ti3 Ti5 122.7(4) . . ?
C25 Ti3 Ti5 104.5(4) . . ?
C24 Ti3 Ti5 116.5(4) . . ?
C23 Ti3 Ti5 149.3(4) . . ?
Ti1 Ti3 Ti5 60.33(11) . . ?
O2 Ti3 Ti2 96.7(4) . . ?
O6 Ti3 Ti2 97.3(4) . . ?
O5 Ti3 Ti2 40.2(3) . . ?
O1 Ti3 Ti2 39.6(3) . . ?
C27 Ti3 Ti2 107.5(4) . . ?
C26 Ti3 Ti2 133.0(4) . . ?
C25 Ti3 Ti2 164.9(4) . . ?
C24 Ti3 Ti2 139.5(4) . . ?
C23 Ti3 Ti2 111.1(4) . . ?
Ti1 Ti3 Ti2 60.23(12) . . ?
Ti5 Ti3 Ti2 90.25(13) . . ?
O3 Ti1 O5 126.6(2) . . ?
O3 Ti1 O6 78.0(5) . . ?
O5 Ti1 O6 78.7(4) . . ?
O3 Ti1 O4 78.8(5) . . ?
O5 Ti1 O4 77.5(5) . . ?
O6 Ti1 O4 126.3(2) . . ?
O3 Ti1 C13 140.0(11) . . ?
O5 Ti1 C13 90.5(9) . . ?
O6 Ti1 C13 129.8(13) . . ?
O4 Ti1 C13 97.8(11) . . ?
O3 Ti1 C14 136.3(9) . . ?
O5 Ti1 C14 93.9(7) . . ?
O6 Ti1 C14 97.2(11) . . ?
O4 Ti1 C14 131.7(12) . . ?
C13 Ti1 C14 34.2(5) . . ?
O3 Ti1 C17 105.4(10) . . ?
O5 Ti1 C17 121.1(10) . . ?
O6 Ti1 C17 144.1(6) . . ?
O4 Ti1 C17 88.8(6) . . ?
C13 Ti1 C17 34.6(5) . . ?
C14 Ti1 C17 55.1(9) . . ?
O3 Ti1 C16 87.5(6) . . ?
O5 Ti1 C16 146.0(6) . . ?
O6 Ti1 C16 112.6(7) . . ?
O4 Ti1 C16 114.0(7) . . ?
C13 Ti1 C16 57.1(7) . . ?
C14 Ti1 C16 53.8(6) . . ?
C17 Ti1 C16 34.2(5) . . ?
O3 Ti1 C15 104.8(8) . . ?
O5 Ti1 C15 121.6(7) . . ?
O6 Ti1 C15 87.8(7) . . ?
O4 Ti1 C15 145.1(7) . . ?
C13 Ti1 C15 56.8(9) . . ?
C14 Ti1 C15 31.7(9) . . ?
C17 Ti1 C15 56.5(6) . . ?
C16 Ti1 C15 33.8(4) . . ?
O3 Ti1 Ti3 97.3(4) . . ?
O5 Ti1 Ti3 40.4(3) . . ?
O6 Ti1 Ti3 40.1(3) . . ?
O4 Ti1 Ti3 97.1(3) . . ?
C13 Ti1 Ti3 122.6(11) . . ?
C14 Ti1 Ti3 106.5(7) . . ?
C17 Ti1 Ti3 157.2(10) . . ?
C16 Ti1 Ti3 148.9(6) . . ?
C15 Ti1 Ti3 116.4(6) . . ?
O3 Ti1 Ti6 40.3(3) . . ?
O5 Ti1 Ti6 97.0(3) . . ?
O6 Ti1 Ti6 97.1(3) . . ?
O4 Ti1 Ti6 40.4(3) . . ?
C13 Ti1 Ti6 133.0(12) . . ?
C14 Ti1 Ti6 163.4(8) . . ?
C17 Ti1 Ti6 108.4(8) . . ?
C16 Ti1 Ti6 112.4(5) . . ?
C15 Ti1 Ti6 141.2(7) . . ?
Ti3 Ti1 Ti6 89.86(6) . . ?
O3 Ti1 Ti5 40.2(4) . . ?
O5 Ti1 Ti5 97.4(3) . . ?
O6 Ti1 Ti5 39.8(3) . . ?
O4 Ti1 Ti5 97.6(3) . . ?
C13 Ti1 Ti5 163.9(9) . . ?
C14 Ti1 Ti5 130.7(12) . . ?
C17 Ti1 Ti5 141.3(9) . . ?
C16 Ti1 Ti5 111.7(5) . . ?
C15 Ti1 Ti5 107.3(7) . . ?
Ti3 Ti1 Ti5 59.86(10) . . ?
Ti6 Ti1 Ti5 60.02(10) . . ?
O1 Ti2 O8 78.2(4) . . ?
O1 Ti2 O4 126.5(4) . . ?
O8 Ti2 O4 79.0(4) . . ?
O1 Ti2 O5 78.7(5) . . ?
O8 Ti2 O5 126.3(4) . . ?
O4 Ti2 O5 77.2(5) . . ?
O1 Ti2 C20 113.2(10) . . ?
O8 Ti2 C20 145.8(6) . . ?
O4 Ti2 C20 112.8(9) . . ?
O5 Ti2 C20 87.9(6) . . ?
O1 Ti2 C18 130.7(10) . . ?
O8 Ti2 C18 92.8(8) . . ?
O4 Ti2 C18 98.1(8) . . ?
O5 Ti2 C18 137.7(9) . . ?
C20 Ti2 C18 54.7(9) . . ?
O1 Ti2 C22 98.2(8) . . ?
O8 Ti2 C22 91.1(7) . . ?
O4 Ti2 C22 129.9(9) . . ?
O5 Ti2 C22 139.9(8) . . ?
C20 Ti2 C22 56.2(7) . . ?
C18 Ti2 C22 32.9(7) . . ?
O1 Ti2 C19 144.1(7) . . ?
O8 Ti2 C19 121.3(13) . . ?
O4 Ti2 C19 88.5(6) . . ?
O5 Ti2 C19 105.5(12) . . ?
C20 Ti2 C19 33.7(8) . . ?
C18 Ti2 C19 32.3(8) . . ?
C22 Ti2 C19 55.3(8) . . ?
O1 Ti2 C21 87.3(6) . . ?
O8 Ti2 C21 120.1(9) . . ?
O4 Ti2 C21 145.4(7) . . ?
O5 Ti2 C21 106.3(8) . . ?
C20 Ti2 C21 35.2(7) . . ?
C18 Ti2 C21 55.6(8) . . ?
C22 Ti2 C21 33.9(7) . . ?
C19 Ti2 C21 57.1(8) . . ?
O1 Ti2 Ti6 97.4(3) . . ?
O8 Ti2 Ti6 40.4(3) . . ?
O4 Ti2 Ti6 40.5(3) . . ?
O5 Ti2 Ti6 96.8(3) . . ?
C20 Ti2 Ti6 149.3(9) . . ?
C18 Ti2 Ti6 106.4(6) . . ?
C22 Ti2 Ti6 123.1(8) . . ?
C19 Ti2 Ti6 117.0(9) . . ?
C21 Ti2 Ti6 156.9(8) . . ?
O1 Ti2 Ti3 40.3(3) . . ?
O8 Ti2 Ti3 97.3(3) . . ?
O4 Ti2 Ti3 96.8(3) . . ?
O5 Ti2 Ti3 40.3(3) . . ?
C20 Ti2 Ti3 112.2(7) . . ?
C18 Ti2 Ti3 163.4(6) . . ?
C22 Ti2 Ti3 133.3(8) . . ?
C19 Ti2 Ti3 141.4(12) . . ?
C21 Ti2 Ti3 107.8(5) . . ?
Ti6 Ti2 Ti3 89.73(11) . . ?
O1 Ti2 Ti4 40.1(3) . . ?
O8 Ti2 Ti4 40.0(3) . . ?
O4 Ti2 Ti4 97.8(3) . . ?
O5 Ti2 Ti4 97.6(3) . . ?
C20 Ti2 Ti4 149.3(9) . . ?
C18 Ti2 Ti4 124.6(9) . . ?
C22 Ti2 Ti4 105.3(5) . . ?
C19 Ti2 Ti4 156.9(11) . . ?
C21 Ti2 Ti4 115.3(7) . . ?
Ti6 Ti2 Ti4 60.17(12) . . ?
Ti3 Ti2 Ti4 60.15(12) . . ?
O7 Ti6 O8 77.7(4) . . ?
O7 Ti6 O4 126.0(5) . . ?
O8 Ti6 O4 78.4(4) . . ?
O7 Ti6 O3 78.9(5) . . ?
O8 Ti6 O3 126.5(5) . . ?
O4 Ti6 O3 77.8(5) . . ?
O7 Ti6 C39 99.3(5) . . ?
O8 Ti6 C39 140.0(5) . . ?
O4 Ti6 C39 129.0(5) . . ?
O3 Ti6 C39 91.0(5) . . ?
O7 Ti6 C38 88.1(5) . . ?
O8 Ti6 C38 106.0(5) . . ?
O4 Ti6 C38 145.2(5) . . ?
O3 Ti6 C38 120.6(5) . . ?
C39 Ti6 C38 34.2(4) . . ?
O7 Ti6 C41 145.3(5) . . ?
O8 Ti6 C41 103.7(5) . . ?
O4 Ti6 C41 87.5(5) . . ?
O3 Ti6 C41 122.2(5) . . ?
C39 Ti6 C41 57.0(5) . . ?
C38 Ti6 C41 57.8(5) . . ?
O7 Ti6 C40 133.2(5) . . ?
O8 Ti6 C40 138.2(5) . . ?
O4 Ti6 C40 95.4(5) . . ?
O3 Ti6 C40 91.2(5) . . ?
C39 Ti6 C40 34.6(4) . . ?
C38 Ti6 C40 57.9(5) . . ?
C41 Ti6 C40 34.5(4) . . ?
O7 Ti6 C42 112.4(5) . . ?
O8 Ti6 C42 86.9(5) . . ?
O4 Ti6 C42 113.8(5) . . ?
O3 Ti6 C42 146.6(5) . . ?
C39 Ti6 C42 56.9(5) . . ?
C38 Ti6 C42 34.7(4) . . ?
C41 Ti6 C42 34.7(4) . . ?
C40 Ti6 C42 57.6(5) . . ?
O7 Ti6 Ti2 96.9(3) . . ?
O8 Ti6 Ti2 40.1(3) . . ?
O4 Ti6 Ti2 40.1(3) . . ?
O3 Ti6 Ti2 97.3(3) . . ?
C39 Ti6 Ti2 162.9(4) . . ?
C38 Ti6 Ti2 142.0(4) . . ?
C41 Ti6 Ti2 106.2(4) . . ?
C40 Ti6 Ti2 129.9(4) . . ?
C42 Ti6 Ti2 111.6(4) . . ?
O7 Ti6 Ti1 97.4(4) . . ?
O8 Ti6 Ti1 97.6(3) . . ?
O4 Ti6 Ti1 40.0(3) . . ?
O3 Ti6 Ti1 39.6(3) . . ?
C39 Ti6 Ti1 122.2(4) . . ?
C38 Ti6 Ti1 156.3(4) . . ?
C41 Ti6 Ti1 116.5(4) . . ?
C40 Ti6 Ti1 103.5(4) . . ?
C42 Ti6 Ti1 150.1(4) . . ?
Ti2 Ti6 Ti1 60.35(11) . . ?
O7 Ti6 Ti5 40.1(3) . . ?
O8 Ti6 Ti5 97.4(3) . . ?
O4 Ti6 Ti5 97.4(4) . . ?
O3 Ti6 Ti5 40.5(4) . . ?
C39 Ti6 Ti5 105.5(4) . . ?
C38 Ti6 Ti5 115.7(4) . . ?
C41 Ti6 Ti5 158.9(4) . . ?
C40 Ti6 Ti5 124.3(4) . . ?
C42 Ti6 Ti5 148.7(4) . . ?
Ti2 Ti6 Ti5 90.33(13) . . ?
Ti1 Ti6 Ti5 60.21(12) . . ?
O2 Ti5 O6 78.5(4) . . ?
O2 Ti5 O7 77.3(5) . . ?
O6 Ti5 O7 125.5(4) . . ?
O2 Ti5 O3 125.4(4) . . ?
O6 Ti5 O3 77.0(5) . . ?
O7 Ti5 O3 78.8(5) . . ?
O2 Ti5 C37 126.3(6) . . ?
O6 Ti5 C37 89.3(6) . . ?
O7 Ti5 C37 143.3(6) . . ?
O3 Ti5 C37 101.4(6) . . ?
O2 Ti5 C34 89.7(6) . . ?
O6 Ti5 C34 126.8(6) . . ?
O7 Ti5 C34 101.0(6) . . ?
O3 Ti5 C34 143.0(6) . . ?
C37 Ti5 C34 57.1(7) . . ?
O2 Ti5 C36 147.4(6) . . ?
O6 Ti5 C36 116.8(6) . . ?
O7 Ti5 C36 109.7(6) . . ?
O3 Ti5 C36 87.0(6) . . ?
C37 Ti5 C36 34.8(4) . . ?
C34 Ti5 C36 57.9(7) . . ?
O2 Ti5 C35 117.5(6) . . ?
O6 Ti5 C35 147.0(6) . . ?
O7 Ti5 C35 87.2(6) . . ?
O3 Ti5 C35 109.4(6) . . ?
C37 Ti5 C35 57.8(7) . . ?
C34 Ti5 C35 34.6(4) . . ?
C36 Ti5 C35 35.3(4) . . ?
O2 Ti5 C33 94.3(6) . . ?
O6 Ti5 C33 94.5(6) . . ?
O7 Ti5 C33 135.2(6) . . ?
O3 Ti5 C33 135.5(6) . . ?
C37 Ti5 C33 34.2(4) . . ?
C34 Ti5 C33 34.3(4) . . ?
C36 Ti5 C33 57.7(7) . . ?
C35 Ti5 C33 57.6(7) . . ?
O2 Ti5 Ti3 40.0(3) . . ?
O6 Ti5 Ti3 40.2(3) . . ?
O7 Ti5 Ti3 96.6(3) . . ?
O3 Ti5 Ti3 96.5(3) . . ?
C37 Ti5 Ti3 119.5(5) . . ?
C34 Ti5 Ti3 120.0(5) . . ?
C36 Ti5 Ti3 153.6(5) . . ?
C35 Ti5 Ti3 154.1(5) . . ?
C33 Ti5 Ti3 104.6(5) . . ?
O2 Ti5 Ti6 96.6(3) . . ?
O6 Ti5 Ti6 96.7(3) . . ?
O7 Ti5 Ti6 40.1(3) . . ?
O3 Ti5 Ti6 40.3(3) . . ?
C37 Ti5 Ti6 137.0(5) . . ?
C34 Ti5 Ti6 136.4(6) . . ?
C36 Ti5 Ti6 109.0(6) . . ?
C35 Ti5 Ti6 108.9(6) . . ?
C33 Ti5 Ti6 165.8(5) . . ?
Ti3 Ti5 Ti6 89.69(11) . . ?
O2 Ti5 Ti1 96.8(3) . . ?
O6 Ti5 Ti1 39.6(4) . . ?
O7 Ti5 Ti1 96.9(3) . . ?
O3 Ti5 Ti1 39.3(3) . . ?
C37 Ti5 Ti1 106.1(5) . . ?
C34 Ti5 Ti1 161.9(6) . . ?
C36 Ti5 Ti1 113.3(5) . . ?
C35 Ti5 Ti1 145.4(5) . . ?
C33 Ti5 Ti1 127.9(6) . . ?
Ti3 Ti5 Ti1 59.81(12) . . ?
Ti6 Ti5 Ti1 59.77(13) . . ?
Sn1 S2 Sn2 103.5(3) . . ?
Sn1' S2' Sn2' 103.6(2) . . ?
Sn3' S4' Sn2' 103.5(2) . . ?
Sn2 S3 Sn3 85.63(16) . . ?
Sn2 S3 H3 137.2 . . ?
Sn3 S3 H3 137.2 . . ?
Sn3' S5' H5' 109.5 . . ?
Sn2' S3' Sn3' 85.51(17) . . ?
Sn2' S3' H3' 137.3 . . ?
Sn3' S3' H3' 137.2 . . ?
Sn3 S4 Sn2 103.4(3) . . ?
Sn1' S1' H1' 109.5 . . ?
Sn3 S5 H5 109.4 . . ?
Ti2 O8 Ti4 100.3(5) . . ?
Ti2 O8 Ti6 99.6(5) . . ?
Ti4 O8 Ti6 99.9(4) . . ?
Ti1 O6 Ti3 99.9(4) . . ?
Ti1 O6 Ti5 100.6(5) . . ?
Ti3 O6 Ti5 99.6(5) . . ?
Ti1 O4 Ti2 100.7(5) . . ?
Ti1 O4 Ti6 99.6(4) . . ?
Ti2 O4 Ti6 99.4(5) . . ?
Sn1 S1 H1 109.4 . . ?
Ti4 O7 Ti6 100.7(4) . . ?
Ti4 O7 Ti5 100.9(5) . . ?
Ti6 O7 Ti5 99.8(5) . . ?
Ti5 O2 Ti3 100.1(5) . . ?
Ti5 O2 Ti4 101.0(5) . . ?
Ti3 O2 Ti4 100.8(4) . . ?
Ti2 O1 Ti4 100.5(5) . . ?
Ti2 O1 Ti3 100.1(5) . . ?
Ti4 O1 Ti3 99.6(4) . . ?
Ti1 O5 Ti2 100.5(5) . . ?
Ti1 O5 Ti3 99.7(4) . . ?
Ti2 O5 Ti3 99.6(5) . . ?
Ti1 O3 Ti6 100.1(4) . . ?
Ti1 O3 Ti5 100.5(5) . . ?
Ti6 O3 Ti5 99.2(5) . . ?
C16 C17 C13 107.4(19) . . ?
C16 C17 Ti1 73.4(11) . . ?
C13 C17 Ti1 71.6(11) . . ?
C16 C17 H17 126.5 . . ?
C13 C17 H17 126.1 . . ?
Ti1 C17 H17 120.6 . . ?
C14 C15 C16 106(2) . . ?
C14 C15 Ti1 72.7(14) . . ?
C16 C15 Ti1 73.2(12) . . ?
C14 C15 H15 127.0 . . ?
C16 C15 H15 126.6 . . ?
Ti1 C15 H15 119.1 . . ?
C19 C18 C22 112(2) . . ?
C19 C18 Ti2 74.6(13) . . ?
C22 C18 Ti2 73.8(12) . . ?
C19 C18 H18 124.0 . . ?
C22 C18 H18 124.1 . . ?
Ti2 C18 H18 119.0 . . ?
C37 C33 C34 107(2) . . ?
C37 C33 Ti5 71.3(12) . . ?
C34 C33 Ti5 71.4(12) . . ?
C37 C33 H33 126.7 . . ?
C34 C33 H33 126.4 . . ?
Ti5 C33 H33 122.5 . . ?
C38 C42 C41 107.6(15) . . ?
C38 C42 Ti6 71.7(8) . . ?
C41 C42 Ti6 72.3(9) . . ?
C38 C42 H42 126.2 . . ?
C41 C42 H42 126.2 . . ?
Ti6 C42 H42 121.6 . . ?
C28 C29 C30 108(2) . . ?
C28 C29 Ti4 73.2(16) . . ?
C30 C29 Ti4 73.3(15) . . ?
C28 C29 H29 125.1 . . ?
C30 C29 H29 127.1 . . ?
Ti4 C29 H29 118.8 . . ?
C22 C21 C20 103.7(19) . . ?
C22 C21 Ti2 72.1(10) . . ?
C20 C21 Ti2 70.6(10) . . ?
C22 C21 H21 128.0 . . ?
C20 C21 H21 128.3 . . ?
Ti2 C21 H21 121.1 . . ?
C27 C26 C25 107.8(16) . . ?
C27 C26 Ti3 72.4(8) . . ?
C25 C26 Ti3 72.9(9) . . ?
C27 C26 H26 126.1 . . ?
C25 C26 H26 126.1 . . ?
Ti3 C26 H26 120.3 . . ?
C18 C22 C21 109(2) . . ?
C18 C22 Ti2 73.3(10) . . ?
C21 C22 Ti2 74.0(11) . . ?
C18 C22 H22 125.6 . . ?
C21 C22 H22 125.7 . . ?
Ti2 C22 H22 119.0 . . ?
C32 C28 C29 105(2) . . ?
C32 C28 Ti4 73.6(13) . . ?
C29 C28 Ti4 72.2(17) . . ?
C32 C28 H28 126.9 . . ?
C29 C28 H28 128.5 . . ?
Ti4 C28 H28 118.9 . . ?
C32 C31 C30 112(3) . . ?
C32 C31 Ti4 73.2(13) . . ?
C30 C31 Ti4 73.6(16) . . ?
C32 C31 H31 124.4 . . ?
C30 C31 H31 123.7 . . ?
Ti4 C31 H31 120.6 . . ?
C26 C25 C24 108.9(16) . . ?
C26 C25 Ti3 72.5(9) . . ?
C24 C25 Ti3 72.9(9) . . ?
C26 C25 H25 125.5 . . ?
C24 C25 H25 125.6 . . ?
Ti3 C25 H25 120.8 . . ?
C33 C34 C35 110(2) . . ?
C33 C34 Ti5 74.2(12) . . ?
C35 C34 Ti5 73.1(11) . . ?
C33 C34 H34 125.4 . . ?
C35 C34 H34 125.1 . . ?
Ti5 C34 H34 119.0 . . ?
C37 C36 C35 107(2) . . ?
C37 C36 Ti5 72.3(11) . . ?
C35 C36 Ti5 72.7(10) . . ?
C37 C36 H36 126.5 . . ?
C35 C36 H36 126.7 . . ?
Ti5 C36 H36 120.2 . . ?
C39 C40 C41 106.6(15) . . ?
C39 C40 Ti6 72.0(8) . . ?
C41 C40 Ti6 72.7(8) . . ?
C39 C40 H40 126.7 . . ?
C41 C40 H40 126.7 . . ?
Ti6 C40 H40 120.5 . . ?
C31 C32 C28 111(3) . . ?
C31 C32 Ti4 74.8(14) . . ?
C28 C32 Ti4 74.0(15) . . ?
C31 C32 H32 123.9 . . ?
C28 C32 H32 124.7 . . ?
Ti4 C32 H32 118.3 . . ?
C18 C19 C20 107(2) . . ?
C18 C19 Ti2 73.0(14) . . ?
C20 C19 Ti2 71.7(12) . . ?
C18 C19 H19 126.6 . . ?
C20 C19 H19 126.4 . . ?
Ti2 C19 H19 120.4 . . ?
C31 C30 C29 104(3) . . ?
C31 C30 Ti4 74.4(14) . . ?
C29 C30 Ti4 71.9(16) . . ?
C31 C30 H30 128.7 . . ?
C29 C30 H30 127.1 . . ?
Ti4 C30 H30 118.6 . . ?
C19 C20 C21 109(2) . . ?
C19 C20 Ti2 74.6(13) . . ?
C21 C20 Ti2 74.2(9) . . ?
C19 C20 H20 125.7 . . ?
C21 C20 H20 125.6 . . ?
Ti2 C20 H20 117.7 . . ?
C39 C38 C42 107.3(15) . . ?
C39 C38 Ti6 72.7(9) . . ?
C42 C38 Ti6 73.5(8) . . ?
C39 C38 H38 126.4 . . ?
C42 C38 H38 126.4 . . ?
Ti6 C38 H38 119.2 . . ?
C15 C16 C17 108.0(18) . . ?
C15 C16 Ti1 73.1(12) . . ?
C17 C16 Ti1 72.3(11) . . ?
C15 C16 H16 126.2 . . ?
C17 C16 H16 125.8 . . ?
Ti1 C16 H16 120.5 . . ?
C23 C24 C25 107.3(16) . . ?
C23 C24 Ti3 73.3(8) . . ?
C25 C24 Ti3 72.4(9) . . ?
C23 C24 H24 126.3 . . ?
C25 C24 H24 126.4 . . ?
Ti3 C24 H24 119.8 . . ?
C34 C35 C36 107(2) . . ?
C34 C35 Ti5 72.2(11) . . ?
C36 C35 Ti5 72.0(10) . . ?
C34 C35 H35 126.7 . . ?
C36 C35 H35 126.4 . . ?
Ti5 C35 H35 121.1 . . ?
C14 C13 C17 103(2) . . ?
C14 C13 Ti1 73.2(13) . . ?
C17 C13 Ti1 73.8(12) . . ?
C14 C13 H13 128.1 . . ?
C17 C13 H13 128.4 . . ?
Ti1 C13 H13 117.2 . . ?
C26 C27 C23 107.4(15) . . ?
C26 C27 Ti3 73.0(8) . . ?
C23 C27 Ti3 73.5(8) . . ?
C26 C27 H27 126.3 . . ?
C23 C27 H27 126.3 . . ?
Ti3 C27 H27 119.2 . . ?
C38 C39 C40 110.2(15) . . ?
C38 C39 Ti6 73.0(8) . . ?
C40 C39 Ti6 73.4(8) . . ?
C38 C39 H39 124.9 . . ?
C40 C39 H39 124.9 . . ?
Ti6 C39 H39 120.3 . . ?
C24 C23 C27 108.5(15) . . ?
C24 C23 Ti3 72.6(8) . . ?
C27 C23 Ti3 71.4(8) . . ?
C24 C23 H23 125.8 . . ?
C27 C23 H23 125.7 . . ?
Ti3 C23 H23 121.9 . . ?
C33 C37 C36 110(2) . . ?
C33 C37 Ti5 74.5(12) . . ?
C36 C37 Ti5 73.0(11) . . ?
C33 C37 H37 124.9 . . ?
C36 C37 H37 125.3 . . ?
Ti5 C37 H37 119.3 . . ?
C40 C41 C42 108.4(15) . . ?
C40 C41 Ti6 72.8(8) . . ?
C42 C41 Ti6 73.0(9) . . ?
C40 C41 H41 125.8 . . ?
C42 C41 H41 125.8 . . ?
Ti6 C41 H41 120.1 . . ?
C15 C14 C13 115(2) . . ?
C15 C14 Ti1 75.6(14) . . ?
C13 C14 Ti1 72.6(12) . . ?
C15 C14 H14 122.6 . . ?
C13 C14 H14 122.8 . . ?
Ti1 C14 H14 120.6 . . ?
C2' C1' Sn1' 115.3(13) . . ?
C2' C1' H1'1 108.7 . . ?
Sn1' C1' H1'1 108.6 . . ?
C2' C1' H1'2 108.2 . . ?
Sn1' C1' H1'2 108.3 . . ?
H1'1 C1' H1'2 107.5 . . ?
C3' C2' C1' 119(2) . . ?
C3' C2' H2'1 107.6 . . ?
C1' C2' H2'1 107.7 . . ?
C3' C2' H2'2 107.6 . . ?
C1' C2' H2'2 107.2 . . ?
H2'1 C2' H2'2 107.0 . . ?
C2' C3' C4' 109(3) . . ?
C2' C3' H3'1 109.9 . . ?
C4' C3' H3'1 110.5 . . ?
C2' C3' H3'2 109.9 . . ?
C4' C3' H3'2 108.9 . . ?
H3'1 C3' H3'2 108.2 . . ?
C3' C4' H4'1 109.6 . . ?
C3' C4' H4'2 110.2 . . ?
H4'1 C4' H4'2 109.5 . . ?
C3' C4' H4'3 108.6 . . ?
H4'1 C4' H4'3 109.5 . . ?
H4'2 C4' H4'3 109.5 . . ?
C3' C4' H4'4 109.3 . . ?
H4'1 C4' H4'4 141.1 . . ?
H4'2 C4' H4'4 56.3 . . ?
H4'3 C4' H4'4 56.3 . . ?
C3' C4' H4'5 108.8 . . ?
H4'1 C4' H4'5 56.3 . . ?
H4'2 C4' H4'5 141.1 . . ?
H4'3 C4' H4'5 56.3 . . ?
H4'4 C4' H4'5 109.5 . . ?
C3' C4' H4'6 110.3 . . ?
H4'1 C4' H4'6 56.3 . . ?
H4'2 C4' H4'6 56.3 . . ?
H4'3 C4' H4'6 141.1 . . ?
H4'4 C4' H4'6 109.5 . . ?
H4'5 C4' H4'6 109.5 . . ?
C6' C5' Sn2' 120(2) . . ?
C6' C5' H5'1 110.5 . . ?
Sn2' C5' H5'1 108.6 . . ?
C6' C5' H5'2 104.1 . . ?
Sn2' C5' H5'2 105.5 . . ?
H5'1 C5' H5'2 107.0 . . ?
C10' C9' Sn3' 105(3) . . ?
C10' C9' H9'1 115.7 . . ?
Sn3' C9' H9'1 111.9 . . ?
C10' C9' H9'2 106.8 . . ?
Sn3' C9' H9'2 108.8 . . ?
H9'1 C9' H9'2 108.5 . . ?
C12' C11' H11A 108.9 . . ?
C12' C11' H11B 109.0 . . ?
H11A C11' H11B 109.5 . . ?
C12' C11' H11C 110.6 . . ?
H11A C11' H11C 109.5 . . ?
H11B C11' H11C 109.5 . . ?
C10' C12' C11' 107(4) . . ?
C10' C12' H12A 107.9 . . ?
C11' C12' H12A 109.7 . . ?
C10' C12' H12B 112.5 . . ?
C11' C12' H12B 111.1 . . ?
H12A C12' H12B 108.4 . . ?
C2 C1 Sn1 113.5(18) . . ?
C2 C1 H1A 108.3 . . ?
Sn1 C1 H1A 108.6 . . ?
C2 C1 H1B 109.4 . . ?
Sn1 C1 H1B 109.2 . . ?
H1A C1 H1B 107.7 . . ?
C1 C2 C3 120(3) . . ?
C1 C2 H2A 107.9 . . ?
C3 C2 H2A 107.5 . . ?
C1 C2 H2B 106.8 . . ?
C3 C2 H2B 107.1 . . ?
H2A C2 H2B 106.9 . . ?
C2 C3 C4 110.1(18) . . ?
C2 C3 H3A 109.8 . . ?
C4 C3 H3A 109.6 . . ?
C2 C3 H3B 109.4 . . ?
C4 C3 H3B 109.7 . . ?
H3A C3 H3B 108.1 . . ?
C7 C8 H8A 109.1 . . ?
C7 C8 H8B 109.7 . . ?
H8A C8 H8B 109.5 . . ?
C7 C8 H8C 109.6 . . ?
H8A C8 H8C 109.5 . . ?
H8B C8 H8C 109.5 . . ?
C5' C6' C7' 114(3) . . ?
C5' C6' H6'1 105.3 . . ?
C7' C6' H6'1 108.4 . . ?
C5' C6' H6'2 111.7 . . ?
C7' C6' H6'2 109.6 . . ?
H6'1 C6' H6'2 107.5 . . ?
C8' C7' C6' 105(3) . . ?
C8' C7' H7'1 110.6 . . ?
C6' C7' H7'1 111.7 . . ?
C8' C7' H7'2 110.8 . . ?
C6' C7' H7'2 110.0 . . ?
H7'1 C7' H7'2 108.7 . . ?
C7' C8' H8'1 109.1 . . ?
C7' C8' H8'2 109.7 . . ?
H8'1 C8' H8'2 109.5 . . ?
C7' C8' H8'3 109.6 . . ?
H8'1 C8' H8'3 109.5 . . ?
H8'2 C8' H8'3 109.5 . . ?
C9' C10' C12' 110(4) . . ?
C9' C10' H10A 105.6 . . ?
C12' C10' H10A 107.0 . . ?
C9' C10' H10B 114.6 . . ?
C12' C10' H10B 111.6 . . ?
H10A C10' H10B 107.9 . . ?
C6 C5 C7 125(4) . . ?
C6 C5 H5A 110.3 . . ?
C7 C5 H5A 106.4 . . ?
C6 C5 H5B 102.4 . . ?
C7 C5 H5B 105.0 . . ?
H5A C5 H5B 106.2 . . ?
C5 C6 Sn2 123(3) . . ?
C5 C6 H6A 102.6 . . ?
Sn2 C6 H6A 104.7 . . ?
C5 C6 H6B 110.4 . . ?
Sn2 C6 H6B 108.2 . . ?
H6A C6 H6B 106.2 . . ?
C8 C7 C5 121(4) . . ?
C8 C7 H7A 107.0 . . ?
C5 C7 H7A 106.2 . . ?
C8 C7 H7B 107.1 . . ?
C5 C7 H7B 107.6 . . ?
H7A C7 H7B 106.7 . . ?
C10 C9 C11 120(3) . . ?
C10 C9 H9A 109.1 . . ?
C11 C9 H9A 108.5 . . ?
C10 C9 H9B 104.6 . . ?
C11 C9 H9B 106.4 . . ?
H9A C9 H9B 107.2 . . ?
C9 C10 Sn3 106(2) . . ?
C9 C10 H10C 107.6 . . ?
Sn3 C10 H10C 109.8 . . ?
C9 C10 H10D 112.5 . . ?
Sn3 C10 H10D 111.8 . . ?
H10C C10 H10D 109.0 . . ?
C12 C11 C9 119(3) . . ?
C12 C11 H11D 107.6 . . ?
C9 C11 H11D 106.5 . . ?
C12 C11 H11E 107.4 . . ?
C9 C11 H11E 108.4 . . ?
H11D C11 H11E 107.2 . . ?
C11 C12 H12C 110.4 . . ?
C11 C12 H12D 108.8 . . ?
H12C C12 H12D 109.5 . . ?
C11 C12 H12E 109.2 . . ?
H12C C12 H12E 109.5 . . ?
H12D C12 H12E 109.5 . . ?
C3 C4 H4A 109.4 . . ?
C3 C4 H4B 109.4 . . ?
H4A C4 H4B 109.5 . . ?
C3 C4 H4C 109.6 . . ?
H4A C4 H4C 109.5 . . ?
H4B C4 H4C 109.5 . . ?

loop_
_geom_bond_atom_site_label_1
_geom_bond_atom_site_label_2
_geom_bond_distance
_geom_bond_site_symmetry_2
_geom_bond_publ_flag
Sn1 C1 2.11(3) . ?
Sn1 S1 2.305(7) . ?
Sn1 S2 2.353(8) . ?
Sn1 Cl1 2.395(7) . ?
Sn1' C1' 2.111(16) . ?
Sn1' S1' 2.313(8) . ?
Sn1' S2' 2.359(7) . ?
Sn1' Cl1' 2.390(7) . ?
Sn3 C10 2.13(3) . ?
Sn3 S5 2.303(7) . ?
Sn3 S4 2.352(8) . ?
Sn3 Cl3 2.387(6) . ?
Sn3 S3 2.884(6) . ?
Sn3' C9' 2.21(4) . ?
Sn3' S5' 2.317(7) . ?
Sn3' S4' 2.343(8) . ?
Sn3' Cl3' 2.376(6) . ?
Sn3' S3' 2.887(6) . ?
Sn2 C6 2.122(17) . ?
Sn2 S4 2.369(6) . ?
Sn2 S2 2.374(7) . ?
Sn2 Cl2 2.541(7) . ?
Sn2 S3 2.555(7) . ?
Sn2' C5' 2.12(3) . ?
Sn2' S2' 2.367(7) . ?
Sn2' S4' 2.370(6) . ?
Sn2' Cl2' 2.538(7) . ?
Sn2' S3' 2.555(7) . ?
Ti4 O7 1.946(11) . ?
Ti4 O2 1.955(12) . ?
Ti4 O8 1.964(11) . ?
Ti4 O1 1.969(10) . ?
Ti4 C29 2.28(2) . ?
Ti4 C32 2.29(2) . ?
Ti4 C28 2.30(2) . ?
Ti4 C30 2.30(2) . ?
Ti4 C31 2.31(2) . ?
Ti4 Ti6 3.007(5) . ?
Ti4 Ti2 3.008(4) . ?
Ti4 Ti5 3.013(4) . ?
Ti3 O2 1.955(11) . ?
Ti3 O6 1.959(10) . ?
Ti3 O5 1.968(11) . ?
Ti3 O1 1.975(11) . ?
Ti3 C27 2.307(14) . ?
Ti3 C26 2.313(15) . ?
Ti3 C25 2.319(15) . ?
Ti3 C24 2.326(15) . ?
Ti3 C23 2.334(14) . ?
Ti3 Ti1 2.993(5) . ?
Ti3 Ti5 2.994(4) . ?
Ti3 Ti2 3.003(5) . ?
Ti1 O3 1.939(11) . ?
Ti1 O5 1.948(10) . ?
Ti1 O6 1.950(12) . ?
Ti1 O4 1.954(12) . ?
Ti1 C13 2.289(16) . ?
Ti1 C14 2.30(2) . ?
Ti1 C17 2.32(2) . ?
Ti1 C16 2.331(17) . ?
Ti1 C15 2.33(2) . ?
Ti1 Ti6 2.995(5) . ?
Ti1 Ti5 3.008(4) . ?
Ti2 O1 1.944(11) . ?
Ti2 O8 1.952(11) . ?
Ti2 O4 1.953(11) . ?
Ti2 O5 1.964(11) . ?
Ti2 C20 2.293(16) . ?
Ti2 C18 2.308(18) . ?
Ti2 C22 2.314(17) . ?
Ti2 C19 2.33(2) . ?
Ti2 C21 2.338(16) . ?
Ti2 Ti6 2.991(4) . ?
Ti6 O7 1.961(11) . ?
Ti6 O8 1.964(10) . ?
Ti6 O4 1.968(10) . ?
Ti6 O3 1.969(11) . ?
Ti6 C39 2.305(14) . ?
Ti6 C38 2.309(14) . ?
Ti6 C41 2.322(15) . ?
Ti6 C40 2.323(15) . ?
Ti6 C42 2.331(15) . ?
Ti6 Ti5 3.002(5) . ?
Ti5 O2 1.950(11) . ?
Ti5 O6 1.960(11) . ?
Ti5 O7 1.963(12) . ?
Ti5 O3 1.974(12) . ?
Ti5 C37 2.327(19) . ?
Ti5 C34 2.333(19) . ?
Ti5 C36 2.336(18) . ?
Ti5 C35 2.344(18) . ?
Ti5 C33 2.37(2) . ?
S3 H3 1.2000 . ?
S5' H5' 1.2000 . ?
S3' H3' 1.2000 . ?
S1' H1' 1.2001 . ?
S5 H5 1.2000 . ?
S1 H1 1.2000 . ?
C17 C16 1.369(17) . ?
C17 C13 1.371(18) . ?
C17 H17 0.9300 . ?
C15 C14 1.26(3) . ?
C15 C16 1.353(17) . ?
C15 H15 0.9300 . ?
C18 C19 1.29(3) . ?
C18 C22 1.31(3) . ?
C18 H18 0.9300 . ?
C33 C37 1.381(16) . ?
C33 C34 1.388(16) . ?
C33 H33 0.9300 . ?
C42 C38 1.384(14) . ?
C42 C41 1.388(15) . ?
C42 H42 0.9300 . ?
C29 C28 1.36(4) . ?
C29 C30 1.37(4) . ?
C29 H29 0.9300 . ?
C21 C22 1.36(3) . ?
C21 C20 1.40(3) . ?
C21 H21 0.9300 . ?
C26 C27 1.374(14) . ?
C26 C25 1.377(14) . ?
C26 H26 0.9300 . ?
C22 H22 0.9300 . ?
C28 C32 1.28(3) . ?
C28 H28 0.9300 . ?
C31 C32 1.27(3) . ?
C31 C30 1.27(4) . ?
C31 H31 0.9300 . ?
C25 C24 1.385(15) . ?
C25 H25 0.9300 . ?
C34 C35 1.392(16) . ?
C34 H34 0.9300 . ?
C36 C37 1.393(16) . ?
C36 C35 1.419(16) . ?
C36 H36 0.9300 . ?
C40 C39 1.375(14) . ?
C40 C41 1.378(14) . ?
C40 H40 0.9300 . ?
C32 H32 0.9300 . ?
C19 C20 1.34(3) . ?
C19 H19 0.9300 . ?
C30 H30 0.9300 . ?
C20 H20 0.9300 . ?
C38 C39 1.358(14) . ?
C38 H38 0.9300 . ?
C16 H16 0.9300 . ?
C24 C23 1.365(14) . ?
C24 H24 0.9300 . ?
C35 H35 0.9300 . ?
C13 C14 1.347(18) . ?
C13 H13 0.9300 . ?
C27 C23 1.401(15) . ?
C27 H27 0.9300 . ?
C39 H39 0.9300 . ?
C23 H23 0.9300 . ?
C37 H37 0.9300 . ?
C41 H41 0.9300 . ?
C14 H14 0.9300 . ?
C1' C2' 1.504(16) . ?
C1' H1'1 0.9700 . ?
C1' H1'2 0.9700 . ?
C2' C3' 1.44(2) . ?
C2' H2'1 0.9700 . ?
C2' H2'2 0.9700 . ?
C3' C4' 1.531(19) . ?
C3' H3'1 0.9700 . ?
C3' H3'2 0.9700 . ?
C4' H4'1 0.9600 . ?
C4' H4'2 0.9600 . ?
C4' H4'3 0.9600 . ?
C4' H4'4 0.9600 . ?
C4' H4'5 0.9600 . ?
C4' H4'6 0.9600 . ?
C5' C6' 1.450(19) . ?
C5' H5'1 0.9700 . ?
C5' H5'2 0.9700 . ?
C9' C10' 1.42(5) . ?
C9' H9'1 0.9700 . ?
C9' H9'2 0.9700 . ?
C11' C12' 1.499(19) . ?
C11' H11A 0.9600 . ?
C11' H11B 0.9600 . ?
C11' H11C 0.9600 . ?
C12' C10' 1.54(6) . ?
C12' H12A 0.9700 . ?
C12' H12B 0.9700 . ?
C1 C2 1.483(18) . ?
C1 H1A 0.9700 . ?
C1 H1B 0.9700 . ?
C2 C3 1.519(13) . ?
C2 H2A 0.9700 . ?
C2 H2B 0.9700 . ?
C3 C4 1.556(18) . ?
C3 H3A 0.9700 . ?
C3 H3B 0.9700 . ?
C8 C7 1.48(4) . ?
C8 H8A 0.9600 . ?
C8 H8B 0.9600 . ?
C8 H8C 0.9600 . ?
C6' C7' 1.539(18) . ?
C6' H6'1 0.9700 . ?
C6' H6'2 0.9700 . ?
C7' C8' 1.524(19) . ?
C7' H7'1 0.9700 . ?
C7' H7'2 0.9700 . ?
C8' H8'1 0.9600 . ?
C8' H8'2 0.9600 . ?
C8' H8'3 0.9600 . ?
C10' H10A 0.9700 . ?
C10' H10B 0.9700 . ?
C5 C6 1.26(4) . ?
C5 C7 1.50(3) . ?
C5 H5A 0.9700 . ?
C5 H5B 0.9700 . ?
C6 H6A 0.9700 . ?
C6 H6B 0.9700 . ?
C7 H7A 0.9700 . ?
C7 H7B 0.9700 . ?
C9 C10 1.503(19) . ?
C9 C11 1.48(4) . ?
C9 H9A 0.9700 . ?
C9 H9B 0.9700 . ?
C10 H10C 0.9700 . ?
C10 H10D 0.9700 . ?
C11 C12 1.494(18) . ?
C11 H11D 0.9700 . ?
C11 H11E 0.9700 . ?
C12 H12C 0.9600 . ?
C12 H12D 0.9600 . ?
C12 H12E 0.9600 . ?
C4 H4A 0.9600 . ?
C4 H4B 0.9600 . ?
C4 H4C 0.9600 . ?
